data_7152465
loop_
_publ_author_name
'Mejuch, Tom'
'Dutta, Bishnu'
'Botoshansky, Mark'
'Marek, Ilan'

_publ_section_title
;
 Convergent diastereoselective preparation of adjacent quaternary
 stereocenters in an acyclic system.
;
_journal_issue 30
_journal_name_full 'Organic &amp; biomolecular chemistry'
_journal_page_first 5803
_journal_page_last 5806
_journal_paper_doi 10.1039/c2ob25121c
_journal_volume 10
_journal_year 2012
_chemical_formula_sum 'C17 H24 O4'
_chemical_formula_weight 292.36
_chemical_name_common 'Marek-88 ( Tom)'
_chemical_name_systematic
;
?
;
_space_group_IT_number 2
_symmetry_cell_setting triclinic
_symmetry_space_group_name_Hall '-P 1'
_symmetry_space_group_name_H-M 'P -1'
_atom_sites_solution_hydrogens geom
_atom_sites_solution_primary direct
_atom_sites_solution_secondary difmap
_audit_creation_method SHELXL-97
_cell_angle_alpha 103.644(4)
_cell_angle_beta 92.877(4)
_cell_angle_gamma 97.279(3)
_cell_formula_units_Z 2
_cell_length_a 8.032(1)
_cell_length_b 9.304(1)
_cell_length_c 11.542(1)
_cell_measurement_temperature 293(2)
_cell_volume 828.56(15)
_computing_cell_refinement 'APEX2 v2010.7-0 (Bruker AXS)'
_computing_data_collection 'Bruker Instrument Service v2010.7.0.0'
_computing_data_reduction 'SAINT V7.68A (Bruker AXS, 2009)'
_computing_structure_refinement 'SHELXL-97 (Sheldrick, 2008)'
_computing_structure_solution 'SHELXS-97 (Sheldrick, 2008)'
_diffrn_ambient_temperature 293(2)
_diffrn_detector_area_resol_mean 8.3333
_diffrn_measured_fraction_theta_full 0.988
_diffrn_measured_fraction_theta_max 0.988
_diffrn_measurement_device_type 'Bruker APEX2 DUO'
_diffrn_measurement_method \w-scan
_diffrn_radiation_monochromator graphite
_diffrn_radiation_source 'fine-focus sealed tube'
_diffrn_radiation_type MoK\a
_diffrn_radiation_wavelength 0.71073
_diffrn_reflns_av_R_equivalents 0.0221
_diffrn_reflns_av_sigmaI/netI 0.0395
_diffrn_reflns_limit_h_max 9
_diffrn_reflns_limit_h_min -9
_diffrn_reflns_limit_k_max 11
_diffrn_reflns_limit_k_min -8
_diffrn_reflns_limit_l_max 13
_diffrn_reflns_limit_l_min -13
_diffrn_reflns_number 3930
_diffrn_reflns_theta_full 25.10
_diffrn_reflns_theta_max 25.10
_diffrn_reflns_theta_min 1.82
_diffrn_standards_interval_count 0
_diffrn_standards_interval_time 0
_diffrn_standards_number 0
_exptl_absorpt_coefficient_mu 0.082
_exptl_absorpt_correction_T_max 0.9789
_exptl_absorpt_correction_T_min 0.9585
_exptl_absorpt_correction_type multi-scan
_exptl_absorpt_process_details 'SADABS V2008/1 (Bruker AXS)'
_exptl_crystal_colour colorless
_exptl_crystal_density_diffrn 1.172
_exptl_crystal_density_method 'not measured'
_exptl_crystal_description prism
_exptl_crystal_F_000 316
_exptl_crystal_size_max 0.52
_exptl_crystal_size_mid 0.28
_exptl_crystal_size_min 0.26
_refine_diff_density_max 0.392
_refine_diff_density_min -0.255
_refine_diff_density_rms 0.044
_refine_ls_extinction_coef 0.063(14)
_refine_ls_extinction_expression Fc^*^=kFc[1+0.001xFc^2^\l^3^/sin(2\q)]^-1/4^
_refine_ls_extinction_method SHELXL
_refine_ls_goodness_of_fit_ref 1.116
_refine_ls_hydrogen_treatment constr
_refine_ls_matrix_type full
_refine_ls_number_parameters 196
_refine_ls_number_reflns 2919
_refine_ls_number_restraints 0
_refine_ls_restrained_S_all 1.116
_refine_ls_R_factor_all 0.0773
_refine_ls_R_factor_gt 0.0599
_refine_ls_shift/su_max 0.000
_refine_ls_shift/su_mean 0.000
_refine_ls_structure_factor_coef Fsqd
_refine_ls_weighting_details 'calc w=1/[\s^2^(Fo^2^)+(0.1051P)^2^+0.1545P] where P=(Fo^2^+2Fc^2^)/3'
_refine_ls_weighting_scheme calc
_refine_ls_wR_factor_gt 0.1827
_refine_ls_wR_factor_ref 0.1958
_reflns_number_gt 2185
_reflns_number_total 2919
_reflns_threshold_expression >2sigma(I)
_cod_data_source_file c2ob25121c.txt
_cod_data_source_block Marek-88
_cod_depositor_comments
;
The following automatic conversions were performed:

'_symmetry_cell_setting' value 'Triclinic' changed to 'triclinic'
according to /home/saulius/struct/CIF-dictionaries/cif_core.dic
dictionary named 'cif_core.dic' version 2.4.1 from 2010-06-29.

Automatic conversion script
Id: cif_fix_values 1891 2012-01-12 08:04:46Z andrius 
;
_cod_database_code 7152465

loop_
_symmetry_equiv_pos_as_xyz
'x, y, z'
'-x, -y, -z'

loop_
_atom_site_label
_atom_site_type_symbol
_atom_site_fract_x
_atom_site_fract_y
_atom_site_fract_z
_atom_site_U_iso_or_equiv
_atom_site_adp_type
_atom_site_occupancy
_atom_site_symmetry_multiplicity
_atom_site_calc_flag
_atom_site_refinement_flags
O1 O 0.2080(2) 0.00633(19) 0.48423(15) 0.0660(5) Uani 1 1 d .
O2 O 0.0098(2) 0.0634(2) 0.36818(15) 0.0667(5) Uani 1 1 d .
H2 H -0.0506 0.0355 0.4161 0.100 Uiso 1 1 calc R
O3 O 0.82066(18) 0.23007(15) 0.13251(14) 0.0550(4) Uani 1 1 d .
O4 O 0.6058(2) 0.55349(16) 0.22250(14) 0.0607(5) Uani 1 1 d .
C1 C 0.6768(2) 0.3090(2) 0.13717(18) 0.0461(5) Uani 1 1 d .
C2 C 0.5400(2) 0.2359(2) 0.20075(17) 0.0433(5) Uani 1 1 d .
C3 C 0.3705(3) 0.2482(2) 0.17907(18) 0.0488(5) Uani 1 1 d .
H3 H 0.3395 0.2972 0.1216 0.059 Uiso 1 1 calc R
C4 C 0.2480(3) 0.1890(2) 0.24121(19) 0.0498(5) Uani 1 1 d .
H4 H 0.1357 0.1986 0.2257 0.060 Uiso 1 1 calc R
C5 C 0.2928(3) 0.1152(2) 0.32693(17) 0.0471(5) Uani 1 1 d .
C6 C 0.4597(3) 0.1000(2) 0.3476(2) 0.0540(6) Uani 1 1 d .
H6 H 0.4902 0.0498 0.4043 0.065 Uiso 1 1 calc R
C7 C 0.5815(3) 0.1587(2) 0.2848(2) 0.0524(5) Uani 1 1 d .
H7 H 0.6931 0.1464 0.2991 0.063 Uiso 1 1 calc R
C8 C 0.1640(3) 0.0561(2) 0.39817(19) 0.0507(5) Uani 1 1 d .
C9 C 0.6120(3) 0.3119(3) 0.0114(2) 0.0602(6) Uani 1 1 d .
H9A H 0.7051 0.3381 -0.0322 0.090 Uiso 1 1 calc R
H9B H 0.5359 0.3844 0.0163 0.090 Uiso 1 1 calc R
H9C H 0.5540 0.2149 -0.0292 0.090 Uiso 1 1 calc R
C10 C 0.7963(4) 0.0837(3) 0.0572(3) 0.0794(8) Uani 1 1 d .
H10A H 0.6902 0.0316 0.0698 0.119 Uiso 1 1 calc R
H10B H 0.8856 0.0311 0.0758 0.119 Uiso 1 1 calc R
H10C H 0.7965 0.0890 -0.0248 0.119 Uiso 1 1 calc R
C11 C 0.7469(3) 0.4728(2) 0.21222(19) 0.0511(5) Uani 1 1 d .
C12 C 0.8376(4) 0.4726(3) 0.3319(2) 0.0696(7) Uani 1 1 d .
H12A H 0.7554 0.4369 0.3812 0.084 Uiso 1 1 calc R
H12B H 0.9179 0.4020 0.3170 0.084 Uiso 1 1 calc R
C13 C 0.9307(4) 0.6236(3) 0.4021(3) 0.0996(11) Uani 1 1 d .
H13A H 1.0350 0.6445 0.3680 0.149 Uiso 1 1 calc R
H13B H 0.9534 0.6211 0.4840 0.149 Uiso 1 1 calc R
H13C H 0.8624 0.7001 0.3984 0.149 Uiso 1 1 calc R
C14 C 0.8700(3) 0.5448(3) 0.1401(2) 0.0673(7) Uani 1 1 d .
H14 H 0.9584 0.4934 0.1135 0.081 Uiso 1 1 calc R
C15 C 0.8639(4) 0.6707(3) 0.1119(3) 0.0923(10) Uani 1 1 d .
H15A H 0.7778 0.7261 0.1365 0.111 Uiso 1 1 calc R
H15B H 0.9456 0.7059 0.0671 0.111 Uiso 1 1 calc R
C16 C 0.5306(4) 0.5899(4) 0.3319(3) 0.0951(10) Uani 1 1 d .
H16A H 0.6119 0.6544 0.3932 0.114 Uiso 1 1 calc R
H16B H 0.4943 0.4996 0.3574 0.114 Uiso 1 1 calc R
C17 C 0.3865(5) 0.6657(5) 0.3155(3) 0.1219(14) Uani 1 1 d .
H17A H 0.4235 0.7556 0.2914 0.183 Uiso 1 1 calc R
H17B H 0.3346 0.6902 0.3894 0.183 Uiso 1 1 calc R
H17C H 0.3064 0.6012 0.2549 0.183 Uiso 1 1 calc R

loop_
_atom_site_aniso_label
_atom_site_aniso_U_11
_atom_site_aniso_U_22
_atom_site_aniso_U_33
_atom_site_aniso_U_23
_atom_site_aniso_U_13
_atom_site_aniso_U_12
O1 0.0624(10) 0.0779(11) 0.0711(11) 0.0382(9) 0.0212(8) 0.0166(8)
O2 0.0520(10) 0.0867(12) 0.0679(11) 0.0318(9) 0.0159(8) 0.0053(8)
O3 0.0495(9) 0.0498(8) 0.0635(10) 0.0059(7) 0.0146(7) 0.0096(6)
O4 0.0664(10) 0.0561(9) 0.0630(10) 0.0135(7) 0.0168(8) 0.0195(7)
C1 0.0434(11) 0.0489(11) 0.0459(11) 0.0107(9) 0.0093(8) 0.0061(9)
C2 0.0456(11) 0.0417(10) 0.0418(10) 0.0080(8) 0.0078(8) 0.0055(8)
C3 0.0480(12) 0.0533(11) 0.0462(11) 0.0163(9) 0.0017(9) 0.0044(9)
C4 0.0424(11) 0.0542(11) 0.0510(12) 0.0112(9) 0.0045(9) 0.0028(9)
C5 0.0493(12) 0.0452(10) 0.0464(11) 0.0102(9) 0.0108(9) 0.0049(9)
C6 0.0557(12) 0.0583(12) 0.0570(13) 0.0277(10) 0.0122(10) 0.0137(10)
C7 0.0456(12) 0.0582(12) 0.0593(13) 0.0227(10) 0.0081(10) 0.0119(9)
C8 0.0543(13) 0.0479(11) 0.0498(12) 0.0103(9) 0.0151(10) 0.0063(9)
C9 0.0616(14) 0.0692(14) 0.0489(13) 0.0168(10) 0.0095(10) -0.0010(11)
C10 0.0743(17) 0.0587(14) 0.098(2) -0.0020(14) 0.0277(15) 0.0133(13)
C11 0.0505(12) 0.0456(11) 0.0552(12) 0.0091(9) 0.0070(9) 0.0047(9)
C12 0.0767(17) 0.0636(14) 0.0601(14) 0.0023(11) -0.0122(12) 0.0097(12)
C13 0.093(2) 0.084(2) 0.098(2) -0.0153(17) -0.0275(19) 0.0126(17)
C14 0.0550(14) 0.0584(13) 0.0850(18) 0.0138(12) 0.0148(12) -0.0017(11)
C15 0.089(2) 0.0809(19) 0.119(3) 0.0481(18) 0.0285(18) 0.0018(16)
C16 0.082(2) 0.111(2) 0.082(2) -0.0079(17) 0.0164(16) 0.0270(18)
C17 0.113(3) 0.153(3) 0.105(3) 0.008(2) 0.034(2) 0.070(3)

loop_
_atom_type_symbol
_atom_type_description
_atom_type_scat_dispersion_real
_atom_type_scat_dispersion_imag
_atom_type_scat_source
C C 0.0033 0.0016 'International Tables Vol C Tables 4.2.6.8 and 6.1.1.4'
H H 0.0000 0.0000 'International Tables Vol C Tables 4.2.6.8 and 6.1.1.4'
O O 0.0106 0.0060 'International Tables Vol C Tables 4.2.6.8 and 6.1.1.4'

loop_
_geom_angle_atom_site_label_1
_geom_angle_atom_site_label_2
_geom_angle_atom_site_label_3
_geom_angle
C8 O2 H2 109.5
C10 O3 C1 115.65(17)
C16 O4 C11 120.8(2)
O3 C1 C9 110.33(17)
O3 C1 C2 109.60(15)
C9 C1 C2 111.40(17)
O3 C1 C11 104.37(15)
C9 C1 C11 110.16(17)
C2 C1 C11 110.76(16)
C7 C2 C3 117.88(18)
C7 C2 C1 120.75(18)
C3 C2 C1 121.34(16)
C4 C3 C2 121.31(18)
C4 C3 H3 119.3
C2 C3 H3 119.3
C3 C4 C5 119.84(19)
C3 C4 H4 120.1
C5 C4 H4 120.1
C6 C5 C4 119.33(18)
C6 C5 C8 119.97(18)
C4 C5 C8 120.69(18)
C7 C6 C5 120.59(18)
C7 C6 H6 119.7
C5 C6 H6 119.7
C6 C7 C2 121.02(19)
C6 C7 H7 119.5
C2 C7 H7 119.5
O1 C8 O2 123.20(19)
O1 C8 C5 120.04(19)
O2 C8 C5 116.73(18)
C1 C9 H9A 109.5
C1 C9 H9B 109.5
H9A C9 H9B 109.5
C1 C9 H9C 109.5
H9A C9 H9C 109.5
H9B C9 H9C 109.5
O3 C10 H10A 109.5
O3 C10 H10B 109.5
H10A C10 H10B 109.5
O3 C10 H10C 109.5
H10A C10 H10C 109.5
H10B C10 H10C 109.5
O4 C11 C14 107.15(17)
O4 C11 C12 114.38(19)
C14 C11 C12 108.9(2)
O4 C11 C1 106.01(16)
C14 C11 C1 108.47(18)
C12 C11 C1 111.72(17)
C13 C12 C11 115.2(2)
C13 C12 H12A 108.5
C11 C12 H12A 108.5
C13 C12 H12B 108.5
C11 C12 H12B 108.5
H12A C12 H12B 107.5
C12 C13 H13A 109.5
C12 C13 H13B 109.5
H13A C13 H13B 109.5
C12 C13 H13C 109.5
H13A C13 H13C 109.5
H13B C13 H13C 109.5
C15 C14 C11 126.2(3)
C15 C14 H14 116.9
C11 C14 H14 116.9
C14 C15 H15A 120.0
C14 C15 H15B 120.0
H15A C15 H15B 120.0
O4 C16 C17 109.1(3)
O4 C16 H16A 109.9
C17 C16 H16A 109.9
O4 C16 H16B 109.9
C17 C16 H16B 109.9
H16A C16 H16B 108.3
C16 C17 H17A 109.5
C16 C17 H17B 109.5
H17A C17 H17B 109.5
C16 C17 H17C 109.5
H17A C17 H17C 109.5
H17B C17 H17C 109.5

loop_
_geom_bond_atom_site_label_1
_geom_bond_atom_site_label_2
_geom_bond_distance
O1 C8 1.245(2)
O2 C8 1.283(3)
O2 H2 0.8200
O3 C10 1.416(3)
O3 C1 1.442(2)
O4 C16 1.414(3)
O4 C11 1.431(3)
C1 C9 1.525(3)
C1 C2 1.529(3)
C1 C11 1.582(3)
C2 C7 1.387(3)
C2 C3 1.395(3)
C3 C4 1.380(3)
C3 H3 0.9300
C4 C5 1.388(3)
C4 H4 0.9300
C5 C6 1.380(3)
C5 C8 1.484(3)
C6 C7 1.379(3)
C6 H6 0.9300
C7 H7 0.9300
C9 H9A 0.9600
C9 H9B 0.9600
C9 H9C 0.9600
C10 H10A 0.9600
C10 H10B 0.9600
C10 H10C 0.9600
C11 C14 1.515(3)
C11 C12 1.530(3)
C12 C13 1.525(4)
C12 H12A 0.9700
C12 H12B 0.9700
C13 H13A 0.9600
C13 H13B 0.9600
C13 H13C 0.9600
C14 C15 1.294(4)
C14 H14 0.9300
C15 H15A 0.9300
C15 H15B 0.9300
C16 C17 1.456(4)
C16 H16A 0.9700
C16 H16B 0.9700
C17 H17A 0.9600
C17 H17B 0.9600
C17 H17C 0.9600

loop_
_geom_torsion_atom_site_label_1
_geom_torsion_atom_site_label_2
_geom_torsion_atom_site_label_3
_geom_torsion_atom_site_label_4
_geom_torsion
C10 O3 C1 C9 -54.3(2)
C10 O3 C1 C2 68.7(2)
C10 O3 C1 C11 -172.65(19)
O3 C1 C2 C7 27.0(3)
C9 C1 C2 C7 149.4(2)
C11 C1 C2 C7 -87.6(2)
O3 C1 C2 C3 -154.94(18)
C9 C1 C2 C3 -32.5(3)
C11 C1 C2 C3 90.4(2)
C7 C2 C3 C4 1.6(3)
C1 C2 C3 C4 -176.45(18)
C2 C3 C4 C5 -0.2(3)
C3 C4 C5 C6 -1.0(3)
C3 C4 C5 C8 177.53(18)
C4 C5 C6 C7 0.7(3)
C8 C5 C6 C7 -177.84(19)
C5 C6 C7 C2 0.8(3)
C3 C2 C7 C6 -1.9(3)
C1 C2 C7 C6 176.16(19)
C6 C5 C8 O1 7.1(3)
C4 C5 C8 O1 -171.35(19)
C6 C5 C8 O2 -174.71(19)
C4 C5 C8 O2 6.8(3)
C16 O4 C11 C14 -138.1(2)
C16 O4 C11 C12 -17.4(3)
C16 O4 C11 C1 106.2(2)
O3 C1 C11 O4 -177.97(14)
C9 C1 C11 O4 63.6(2)
C2 C1 C11 O4 -60.1(2)
O3 C1 C11 C14 67.2(2)
C9 C1 C11 C14 -51.2(2)
C2 C1 C11 C14 -174.90(17)
O3 C1 C11 C12 -52.8(2)
C9 C1 C11 C12 -171.19(19)
C2 C1 C11 C12 65.1(2)
O4 C11 C12 C13 -68.0(3)
C14 C11 C12 C13 51.9(3)
C1 C11 C12 C13 171.6(2)
O4 C11 C14 C15 11.4(4)
C12 C11 C14 C15 -112.7(3)
C1 C11 C14 C15 125.5(3)
C11 O4 C16 C17 -177.6(3)
